data_7160626
loop_
_publ_author_name
'Chang, Meng-Yang'
'Liu, Yu-Hsuan'

_publ_section_title
;
 Selenium dioxide-mediated oxidative annulation of sulfonyl
 <i>o</i>-hydroxyacetophenones with acetophenones. One-pot synthesis of
 aurone analogs.
;
_journal_issue 29
_journal_name_full 'Organic &amp; biomolecular chemistry'
_journal_page_first 6986
_journal_page_last 6991
_journal_paper_doi 10.1039/d5ob00989h
_journal_volume 23
_journal_year 2025
_chemical_formula_moiety 'C24 H19 N2 O3'
_chemical_formula_sum 'C24 H19 N2 O3'
_chemical_formula_weight 383.41
_space_group_crystal_system monoclinic
_space_group_IT_number 14
_space_group_name_Hall '-P 2yn'
_space_group_name_H-M_alt 'P 1 21/n 1'
_atom_sites_solution_hydrogens geom
_atom_sites_solution_primary dual
_audit_creation_date 2023-03-31
_audit_creation_method
;
Olex2 1.5
(compiled 2023.03.06 svn.rbb2c1857 for OlexSys, GUI svn.r6748)
;
_audit_update_record
;
2024-12-27 deposited with the CCDC.	2025-07-02 downloaded from the CCDC.
;
_cell_angle_alpha 90
_cell_angle_beta 103.671(6)
_cell_angle_gamma 90
_cell_formula_units_Z 4
_cell_length_a 10.7895(6)
_cell_length_b 11.0470(6)
_cell_length_c 16.5159(10)
_cell_measurement_reflns_used 7759
_cell_measurement_temperature 130(2)
_cell_measurement_theta_max 26.1620
_cell_measurement_theta_min 2.0550
_cell_volume 1912.79(19)
_computing_cell_refinement 'CrysAlisPro 1.171.41.123a (Rigaku OD, 2022)'
_computing_data_collection 'CrysAlisPro 1.171.41.123a (Rigaku OD, 2022)'
_computing_data_reduction 'CrysAlisPro 1.171.41.123a (Rigaku OD, 2022)'
_computing_molecular_graphics 'Olex2 1.5 (Dolomanov et al., 2009)'
_computing_publication_material 'Olex2 1.5 (Dolomanov et al., 2009)'
_computing_structure_refinement 'SHELXL 2018/3 (Sheldrick, 2015)'
_computing_structure_solution 'SHELXT 2018/2 (Sheldrick, 2018)'
_diffrn_ambient_temperature 130(2)
_diffrn_detector 'Hybrid Pixel Array Detector'
_diffrn_detector_area_resol_mean 10.0000
_diffrn_measured_fraction_theta_full 0.999
_diffrn_measured_fraction_theta_max 0.956
_diffrn_measurement_details
;
List of Runs (angles in degrees, time in seconds):

  # Type    Start    End  Width  t~exp~   \w     \q     \k     \f   Frames
#--------------------------------------------------------------------------
  1  \w    -79.00  36.00   0.50   33.75    --   10.60 -77.00 -90.00  230
  2  \w    -15.00 100.00   0.50   33.75    --   10.60  77.00  90.00  230
  3  \w    -17.00 100.00   0.50   33.75    --   10.60  82.00 -30.00  234
  4  \w    -79.00  36.00   0.50   33.75    --   10.60 -77.00-120.00  230
  5  \w    -79.00  36.00   0.50   33.75    --   10.60 -77.00 150.00  230
  6  \w   -100.00  12.00   0.50   33.75    --  -10.90 -82.00  60.00  224
;
_diffrn_measurement_device 'four-circle diffractometer'
_diffrn_measurement_device_type 'XtaLAB Pro II AFC12 (RINC): Kappa single'
_diffrn_measurement_method '\w scans'
_diffrn_orient_matrix_type 'CrysAlisPro convention (1999,Acta A55,543-557)'
_diffrn_orient_matrix_UB_11 0.0118198000
_diffrn_orient_matrix_UB_12 0.0039961000
_diffrn_orient_matrix_UB_13 -0.0403871000
_diffrn_orient_matrix_UB_21 0.0612271000
_diffrn_orient_matrix_UB_22 -0.0260289000
_diffrn_orient_matrix_UB_23 0.0153320000
_diffrn_orient_matrix_UB_31 -0.0263884000
_diffrn_orient_matrix_UB_32 -0.0584827000
_diffrn_orient_matrix_UB_33 -0.0094732000
_diffrn_radiation_monochromator mirror
_diffrn_radiation_probe x-ray
_diffrn_radiation_type 'Mo K\a'
_diffrn_radiation_wavelength 0.71073
_diffrn_reflns_av_R_equivalents 0.0964
_diffrn_reflns_av_unetI/netI 0.0639
_diffrn_reflns_Laue_measured_fraction_full 0.999
_diffrn_reflns_Laue_measured_fraction_max 0.956
_diffrn_reflns_limit_h_max 13
_diffrn_reflns_limit_h_min -13
_diffrn_reflns_limit_k_max 14
_diffrn_reflns_limit_k_min -13
_diffrn_reflns_limit_l_max 20
_diffrn_reflns_limit_l_min -16
_diffrn_reflns_number 21618
_diffrn_reflns_point_group_measured_fraction_full 0.999
_diffrn_reflns_point_group_measured_fraction_max 0.956
_diffrn_reflns_theta_full 25.242
_diffrn_reflns_theta_max 27.058
_diffrn_reflns_theta_min 2.054
_diffrn_source 'micro-focus sealed X-ray tube'
_diffrn_source_type 'Rigaku (Mo) X-ray Source'
_exptl_absorpt_coefficient_mu 0.089
_exptl_absorpt_correction_T_max 1.00000
_exptl_absorpt_correction_T_min 0.40248
_exptl_absorpt_correction_type multi-scan
_exptl_absorpt_process_details
;
CrysAlisPro 1.171.41.123a (Rigaku Oxford Diffraction, 2022)
Empirical absorption correction using spherical harmonics,
implemented in SCALE3 ABSPACK scaling algorithm.
;
_exptl_crystal_colour yellow
_exptl_crystal_colour_primary yellow
_exptl_crystal_density_diffrn 1.331
_exptl_crystal_description block
_exptl_crystal_F_000 804
_exptl_crystal_size_max 0.4
_exptl_crystal_size_mid 0.4
_exptl_crystal_size_min 0.3
_refine_diff_density_max 0.323
_refine_diff_density_min -0.592
_refine_diff_density_rms 0.072
_refine_ls_extinction_method none
_refine_ls_goodness_of_fit_ref 1.029
_refine_ls_hydrogen_treatment constr
_refine_ls_matrix_type full
_refine_ls_number_parameters 264
_refine_ls_number_reflns 4016
_refine_ls_number_restraints 0
_refine_ls_restrained_S_all 1.029
_refine_ls_R_factor_all 0.0956
_refine_ls_R_factor_gt 0.0673
_refine_ls_shift/su_max 0.001
_refine_ls_shift/su_mean 0.000
_refine_ls_structure_factor_coef Fsqd
_refine_ls_weighting_details 'w=1/[\s^2^(Fo^2^)+(0.1028P)^2^+0.4118P] where P=(Fo^2^+2Fc^2^)/3'
_refine_ls_weighting_scheme calc
_refine_ls_wR_factor_gt 0.1631
_refine_ls_wR_factor_ref 0.1772
_reflns_Friedel_coverage 0.000
_reflns_number_gt 2941
_reflns_number_total 4016
_reflns_threshold_expression 'I > 2\s(I)'
_cod_data_source_file d5ob00989h2.cif
_cod_data_source_block k11203-myc-f_auto
_cod_depositor_comments 'Adding full bibliography for 7160623--7160627.cif.'
_cod_original_cell_volume 1912.78(19)
_cod_database_code 7160626
_shelx_shelxl_version_number 2018/3
_shelx_space_group_comment
;
The symmetry employed for this shelxl refinement is uniquely defined
by the following loop, which should always be used as a source of
symmetry information in preference to the above space-group names.
They are only intended as comments.
;
_shelx_estimated_absorpt_t_max 0.974
_shelx_estimated_absorpt_t_min 0.965
_olex2_refinement_description
;
1. Fixed Uiso
 At 1.2 times of:
  All C(H) groups, All N(H) groups
 At 1.5 times of:
  All C(H,H,H) groups, All O(H) groups
2.a Aromatic/amide H refined with riding coordinates:
 N1(H1A), C19(H19), C16(H16), C4(H4), C6(H6), C26(H26), C3(H3), C22(H22),
 C25(H25), C13(H13), C7(H7), C15(H15), C14(H14), C23(H23), C24(H24)
2.b Idealised Me refined as rotating group:
 C1(H1B,H1C,H1D)
2.c Idealised tetrahedral OH refined as rotating group:
 O1(H1)
;
_olex2_submission_special_instructions 'No special instructions were received'
_oxdiff_exptl_absorpt_empirical_details
;
Empirical correction (ABSPACK) includes:
- Absorption correction using spherical harmonics
- Frame scaling
;
_oxdiff_exptl_absorpt_empirical_full_max 1.856
_oxdiff_exptl_absorpt_empirical_full_min 0.464

loop_
_space_group_symop_operation_xyz
'x, y, z'
'-x+1/2, y+1/2, -z+1/2'
'-x, -y, -z'
'x-1/2, -y-1/2, z-1/2'

loop_
_atom_site_label
_atom_site_type_symbol
_atom_site_fract_x
_atom_site_fract_y
_atom_site_fract_z
_atom_site_U_iso_or_equiv
_atom_site_adp_type
_atom_site_occupancy
_atom_site_site_symmetry_order
_atom_site_calc_flag
_atom_site_refinement_flags_posn
_atom_site_refinement_flags_adp
_atom_site_refinement_flags_occupancy
_atom_site_disorder_assembly
_atom_site_disorder_group
O2 O 0.42559(15) 0.58119(13) 0.33922(9) 0.0351(4) Uani 1 1 d . . . . .
O3 O 0.58109(15) 0.31520(14) 0.28316(10) 0.0372(4) Uani 1 1 d . . . . .
O1 O 0.40100(16) 0.65871(13) 0.18750(10) 0.0393(4) Uani 1 1 d . . . . .
H1 H 0.420161 0.663044 0.239756 0.059 Uiso 1 1 calc R U . . .
N2 N 0.33354(17) 0.38464(15) 0.43544(10) 0.0271(4) Uani 1 1 d . . . . .
N1 N 0.36322(17) 0.28716(16) 0.48623(11) 0.0295(4) Uani 1 1 d . . . . .
H1A H 0.337000 0.271646 0.531722 0.035 Uiso 1 1 calc R U . . .
C18 C 0.45979(19) 0.27246(18) 0.37976(12) 0.0265(5) Uani 1 1 d . . . . .
C19 C 0.4391(2) 0.22111(19) 0.45324(13) 0.0285(5) Uani 1 1 d . . . . .
H19 H 0.475885 0.146958 0.476306 0.034 Uiso 1 1 calc R U . . .
C5 C 0.2454(2) 0.47315(18) 0.45132(13) 0.0274(5) Uani 1 1 d . . . . .
C21 C 0.5959(2) 0.11253(19) 0.32899(13) 0.0277(5) Uani 1 1 d . . . . .
C8 C 0.39018(19) 0.37960(18) 0.37086(12) 0.0246(5) Uani 1 1 d . . . . .
C20 C 0.54662(19) 0.23846(19) 0.32694(13) 0.0272(5) Uani 1 1 d . . . . .
C12 C 0.3483(2) 0.54959(19) 0.16379(13) 0.0283(5) Uani 1 1 d . . . . .
C16 C 0.2783(2) 0.34934(19) 0.19182(13) 0.0280(5) Uani 1 1 d . . . . .
H16 H 0.268046 0.288623 0.230460 0.034 Uiso 1 1 calc R U . . .
C9 C 0.38516(19) 0.48168(18) 0.31072(13) 0.0261(5) Uani 1 1 d . . . . .
C11 C 0.33584(19) 0.45944(18) 0.22164(13) 0.0256(5) Uani 1 1 d . . . . .
C4 C 0.2627(2) 0.52092(19) 0.53087(14) 0.0309(5) Uani 1 1 d . . . . .
H4 H 0.332550 0.495655 0.574195 0.037 Uiso 1 1 calc R U . . .
C2 C 0.0755(2) 0.6457(2) 0.48326(14) 0.0329(5) Uani 1 1 d . . . . .
C6 C 0.1434(2) 0.50857(19) 0.38802(14) 0.0310(5) Uani 1 1 d . . . . .
H6 H 0.130755 0.473986 0.334016 0.037 Uiso 1 1 calc R U . . .
C26 C 0.5259(2) 0.01265(19) 0.34424(13) 0.0303(5) Uani 1 1 d . . . . .
H26 H 0.443411 0.023539 0.354207 0.036 Uiso 1 1 calc R U . . .
C3 C 0.1777(2) 0.6051(2) 0.54612(14) 0.0334(5) Uani 1 1 d . . . . .
H3 H 0.188525 0.636622 0.600854 0.040 Uiso 1 1 calc R U . . .
C22 C 0.7162(2) 0.0951(2) 0.31361(14) 0.0359(6) Uani 1 1 d . . . . .
H22 H 0.763702 0.162610 0.302008 0.043 Uiso 1 1 calc R U . . .
C25 C 0.5771(2) -0.1033(2) 0.34482(14) 0.0362(6) Uani 1 1 d . . . . .
H25 H 0.529296 -0.171636 0.354734 0.043 Uiso 1 1 calc R U . . .
C13 C 0.3077(2) 0.5259(2) 0.07873(14) 0.0334(5) Uani 1 1 d . . . . .
H13 H 0.318081 0.585369 0.039320 0.040 Uiso 1 1 calc R U . . .
C7 C 0.0601(2) 0.5950(2) 0.40451(14) 0.0345(6) Uani 1 1 d . . . . .
H7 H -0.009357 0.620291 0.360967 0.041 Uiso 1 1 calc R U . . .
C15 C 0.2363(2) 0.3273(2) 0.10817(14) 0.0321(5) Uani 1 1 d . . . . .
H15 H 0.196689 0.252544 0.088850 0.039 Uiso 1 1 calc R U . . .
C14 C 0.2528(2) 0.4163(2) 0.05196(14) 0.0340(5) Uani 1 1 d . . . . .
H14 H 0.225456 0.400902 -0.006134 0.041 Uiso 1 1 calc R U . . .
C23 C 0.7669(2) -0.0203(2) 0.31517(16) 0.0438(6) Uani 1 1 d . . . . .
H23 H 0.849320 -0.032010 0.305383 0.053 Uiso 1 1 calc R U . . .
C24 C 0.6963(3) -0.1187(2) 0.33112(15) 0.0434(6) Uani 1 1 d . . . . .
H24 H 0.731299 -0.197804 0.332543 0.052 Uiso 1 1 calc R U . . .
C1 C -0.0139(2) 0.7413(2) 0.50004(16) 0.0431(6) Uani 1 1 d . . . . .
H1B H 0.002176 0.755591 0.560183 0.065 Uiso 1 1 calc R U . . .
H1C H -0.102169 0.714232 0.478983 0.065 Uiso 1 1 calc R U . . .
H1D H -0.000189 0.816486 0.471910 0.065 Uiso 1 1 calc R U . . .

loop_
_atom_site_aniso_label
_atom_site_aniso_U_11
_atom_site_aniso_U_22
_atom_site_aniso_U_33
_atom_site_aniso_U_23
_atom_site_aniso_U_13
_atom_site_aniso_U_12
O2 0.0500(10) 0.0258(8) 0.0279(9) -0.0024(7) 0.0061(7) -0.0044(7)
O3 0.0412(9) 0.0342(9) 0.0381(10) 0.0114(7) 0.0132(7) 0.0011(7)
O1 0.0577(11) 0.0277(8) 0.0313(9) 0.0039(7) 0.0077(8) -0.0080(7)
N2 0.0351(10) 0.0234(9) 0.0222(10) 0.0017(7) 0.0058(7) 0.0008(7)
N1 0.0399(10) 0.0286(10) 0.0204(10) 0.0055(8) 0.0079(8) 0.0026(8)
C18 0.0292(11) 0.0244(10) 0.0238(11) 0.0018(9) 0.0022(8) -0.0010(9)
C19 0.0334(12) 0.0259(11) 0.0246(12) 0.0028(9) 0.0032(9) 0.0016(9)
C5 0.0326(11) 0.0227(10) 0.0276(12) 0.0018(9) 0.0086(9) 0.0006(9)
C21 0.0330(12) 0.0309(12) 0.0182(11) -0.0004(9) 0.0041(8) 0.0036(9)
C8 0.0298(11) 0.0236(10) 0.0198(11) -0.0011(9) 0.0047(8) -0.0027(8)
C20 0.0276(11) 0.0291(11) 0.0232(11) 0.0023(9) 0.0026(8) 0.0003(9)
C12 0.0329(11) 0.0247(11) 0.0271(12) 0.0009(9) 0.0071(9) 0.0006(9)
C16 0.0346(12) 0.0235(10) 0.0248(12) 0.0027(9) 0.0048(9) 0.0017(9)
C9 0.0291(11) 0.0235(10) 0.0252(12) -0.0015(9) 0.0051(9) 0.0006(9)
C11 0.0294(11) 0.0239(10) 0.0235(11) 0.0026(9) 0.0063(8) 0.0026(9)
C4 0.0353(12) 0.0302(12) 0.0256(12) -0.0011(10) 0.0039(9) -0.0009(10)
C2 0.0352(12) 0.0273(11) 0.0383(14) 0.0006(10) 0.0126(10) -0.0015(10)
C6 0.0378(12) 0.0310(12) 0.0226(12) 0.0015(10) 0.0043(9) 0.0003(10)
C26 0.0363(12) 0.0303(12) 0.0235(12) -0.0019(9) 0.0052(9) 0.0016(10)
C3 0.0406(13) 0.0315(12) 0.0287(13) -0.0056(10) 0.0091(10) -0.0009(10)
C22 0.0406(13) 0.0384(13) 0.0300(13) -0.0029(10) 0.0111(10) 0.0016(10)
C25 0.0510(15) 0.0288(12) 0.0266(13) 0.0001(10) 0.0047(10) 0.0031(10)
C13 0.0391(12) 0.0364(13) 0.0258(12) 0.0086(10) 0.0096(10) 0.0006(10)
C7 0.0358(12) 0.0363(13) 0.0304(13) 0.0042(10) 0.0062(10) 0.0029(10)
C15 0.0368(12) 0.0268(11) 0.0308(13) -0.0042(10) 0.0040(10) 0.0002(9)
C14 0.0384(12) 0.0417(13) 0.0209(12) -0.0004(10) 0.0052(9) 0.0022(11)
C23 0.0430(14) 0.0480(15) 0.0422(15) -0.0082(12) 0.0136(11) 0.0135(12)
C24 0.0578(16) 0.0332(13) 0.0375(15) -0.0054(11) 0.0079(12) 0.0148(12)
C1 0.0431(14) 0.0389(13) 0.0495(16) 0.0005(12) 0.0157(11) 0.0042(11)

loop_
_atom_type_symbol
_atom_type_description
_atom_type_scat_dispersion_real
_atom_type_scat_dispersion_imag
_atom_type_scat_source
C C 0.0033 0.0016 'International Tables Vol C Tables 4.2.6.8 and 6.1.1.4'
H H 0.0000 0.0000 'International Tables Vol C Tables 4.2.6.8 and 6.1.1.4'
N N 0.0061 0.0033 'International Tables Vol C Tables 4.2.6.8 and 6.1.1.4'
O O 0.0106 0.0060 'International Tables Vol C Tables 4.2.6.8 and 6.1.1.4'

loop_
_geom_angle_atom_site_label_1
_geom_angle_atom_site_label_2
_geom_angle_atom_site_label_3
_geom_angle
_geom_angle_site_symmetry_1
_geom_angle_site_symmetry_3
_geom_angle_publ_flag
C12 O1 H1 109.5 . . ?
N1 N2 C5 119.96(17) . . ?
C8 N2 N1 111.79(17) . . ?
C8 N2 C5 128.14(17) . . ?
N2 N1 H1A 127.3 . . ?
C19 N1 N2 105.36(17) . . ?
C19 N1 H1A 127.3 . . ?
C19 C18 C20 131.51(19) . . ?
C8 C18 C19 104.05(18) . . ?
C8 C18 C20 123.92(19) . . ?
N1 C19 C18 112.20(19) . . ?
N1 C19 H19 123.9 . . ?
C18 C19 H19 123.9 . . ?
C4 C5 N2 119.17(18) . . ?
C6 C5 N2 119.96(19) . . ?
C6 C5 C4 120.9(2) . . ?
C26 C21 C20 122.59(19) . . ?
C26 C21 C22 119.4(2) . . ?
C22 C21 C20 118.0(2) . . ?
N2 C8 C18 106.59(17) . . ?
N2 C8 C9 122.80(18) . . ?
C18 C8 C9 130.23(19) . . ?
O3 C20 C18 119.79(19) . . ?
O3 C20 C21 120.20(19) . . ?
C18 C20 C21 119.98(19) . . ?
O1 C12 C11 122.38(19) . . ?
O1 C12 C13 118.05(19) . . ?
C13 C12 C11 119.6(2) . . ?
C11 C16 H16 119.3 . . ?
C15 C16 H16 119.3 . . ?
C15 C16 C11 121.5(2) . . ?
O2 C9 C8 117.67(18) . . ?
O2 C9 C11 123.04(19) . . ?
C11 C9 C8 119.28(17) . . ?
C12 C11 C9 119.57(18) . . ?
C16 C11 C12 118.74(19) . . ?
C16 C11 C9 121.68(18) . . ?
C5 C4 H4 120.5 . . ?
C3 C4 C5 119.1(2) . . ?
C3 C4 H4 120.5 . . ?
C3 C2 C1 121.2(2) . . ?
C7 C2 C3 117.6(2) . . ?
C7 C2 C1 121.2(2) . . ?
C5 C6 H6 120.5 . . ?
C7 C6 C5 119.0(2) . . ?
C7 C6 H6 120.5 . . ?
C21 C26 H26 120.1 . . ?
C21 C26 C25 119.8(2) . . ?
C25 C26 H26 120.1 . . ?
C4 C3 C2 121.8(2) . . ?
C4 C3 H3 119.1 . . ?
C2 C3 H3 119.1 . . ?
C21 C22 H22 119.9 . . ?
C23 C22 C21 120.3(2) . . ?
C23 C22 H22 119.9 . . ?
C26 C25 H25 120.0 . . ?
C24 C25 C26 120.0(2) . . ?
C24 C25 H25 120.0 . . ?
C12 C13 H13 120.0 . . ?
C14 C13 C12 119.9(2) . . ?
C14 C13 H13 120.0 . . ?
C2 C7 H7 119.2 . . ?
C6 C7 C2 121.6(2) . . ?
C6 C7 H7 119.2 . . ?
C16 C15 H15 120.5 . . ?
C16 C15 C14 118.9(2) . . ?
C14 C15 H15 120.5 . . ?
C13 C14 C15 121.4(2) . . ?
C13 C14 H14 119.3 . . ?
C15 C14 H14 119.3 . . ?
C22 C23 H23 120.2 . . ?
C22 C23 C24 119.5(2) . . ?
C24 C23 H23 120.2 . . ?
C25 C24 C23 120.9(2) . . ?
C25 C24 H24 119.6 . . ?
C23 C24 H24 119.6 . . ?
C2 C1 H1B 109.5 . . ?
C2 C1 H1C 109.5 . . ?
C2 C1 H1D 109.5 . . ?
H1B C1 H1C 109.5 . . ?
H1B C1 H1D 109.5 . . ?
H1C C1 H1D 109.5 . . ?

loop_
_geom_bond_atom_site_label_1
_geom_bond_atom_site_label_2
_geom_bond_distance
_geom_bond_site_symmetry_2
_geom_bond_publ_flag
O2 C9 1.234(2) . ?
O3 C20 1.228(2) . ?
O1 H1 0.8400 . ?
O1 C12 1.351(2) . ?
N2 N1 1.356(2) . ?
N2 C5 1.430(3) . ?
N2 C8 1.350(3) . ?
N1 H1A 0.8800 . ?
N1 C19 1.307(3) . ?
C18 C19 1.405(3) . ?
C18 C8 1.391(3) . ?
C18 C20 1.472(3) . ?
C19 H19 0.9500 . ?
C5 C4 1.387(3) . ?
C5 C6 1.384(3) . ?
C21 C20 1.487(3) . ?
C21 C26 1.393(3) . ?
C21 C22 1.394(3) . ?
C8 C9 1.495(3) . ?
C12 C11 1.408(3) . ?
C12 C13 1.394(3) . ?
C16 H16 0.9500 . ?
C16 C11 1.401(3) . ?
C16 C15 1.370(3) . ?
C9 C11 1.462(3) . ?
C4 H4 0.9500 . ?
C4 C3 1.371(3) . ?
C2 C3 1.398(3) . ?
C2 C7 1.390(3) . ?
C2 C1 1.499(3) . ?
C6 H6 0.9500 . ?
C6 C7 1.381(3) . ?
C26 H26 0.9500 . ?
C26 C25 1.395(3) . ?
C3 H3 0.9500 . ?
C22 H22 0.9500 . ?
C22 C23 1.384(3) . ?
C25 H25 0.9500 . ?
C25 C24 1.368(4) . ?
C13 H13 0.9500 . ?
C13 C14 1.375(3) . ?
C7 H7 0.9500 . ?
C15 H15 0.9500 . ?
C15 C14 1.392(3) . ?
C14 H14 0.9500 . ?
C23 H23 0.9500 . ?
C23 C24 1.387(4) . ?
C24 H24 0.9500 . ?
C1 H1B 0.9800 . ?
C1 H1C 0.9800 . ?
C1 H1D 0.9800 . ?

loop_
_geom_torsion_atom_site_label_1
_geom_torsion_atom_site_label_2
_geom_torsion_atom_site_label_3
_geom_torsion_atom_site_label_4
_geom_torsion
_geom_torsion_site_symmetry_1
_geom_torsion_site_symmetry_2
_geom_torsion_site_symmetry_3
_geom_torsion_site_symmetry_4
_geom_torsion_publ_flag
O2 C9 C11 C12 8.1(3) . . . . ?
O2 C9 C11 C16 -173.1(2) . . . . ?
O1 C12 C11 C16 179.04(19) . . . . ?
O1 C12 C11 C9 -2.2(3) . . . . ?
O1 C12 C13 C14 -179.54(19) . . . . ?
N2 N1 C19 C18 -0.7(2) . . . . ?
N2 C5 C4 C3 -179.54(19) . . . . ?
N2 C5 C6 C7 -179.42(19) . . . . ?
N2 C8 C9 O2 57.1(3) . . . . ?
N2 C8 C9 C11 -124.2(2) . . . . ?
N1 N2 C5 C4 50.0(3) . . . . ?
N1 N2 C5 C6 -129.0(2) . . . . ?
N1 N2 C8 C18 0.5(2) . . . . ?
N1 N2 C8 C9 -173.14(17) . . . . ?
C18 C8 C9 O2 -114.9(2) . . . . ?
C18 C8 C9 C11 63.9(3) . . . . ?
C19 C18 C8 N2 -0.8(2) . . . . ?
C19 C18 C8 C9 172.1(2) . . . . ?
C19 C18 C20 O3 -155.4(2) . . . . ?
C19 C18 C20 C21 22.5(3) . . . . ?
C5 N2 N1 C19 176.64(17) . . . . ?
C5 N2 C8 C18 -175.66(18) . . . . ?
C5 N2 C8 C9 10.7(3) . . . . ?
C5 C4 C3 C2 -1.3(3) . . . . ?
C5 C6 C7 C2 -0.9(3) . . . . ?
C21 C26 C25 C24 0.5(3) . . . . ?
C21 C22 C23 C24 0.8(4) . . . . ?
C8 N2 N1 C19 0.2(2) . . . . ?
C8 N2 C5 C4 -134.2(2) . . . . ?
C8 N2 C5 C6 46.9(3) . . . . ?
C8 C18 C19 N1 1.0(2) . . . . ?
C8 C18 C20 O3 14.9(3) . . . . ?
C8 C18 C20 C21 -167.26(19) . . . . ?
C8 C9 C11 C12 -170.54(19) . . . . ?
C8 C9 C11 C16 8.2(3) . . . . ?
C20 C18 C19 N1 172.7(2) . . . . ?
C20 C18 C8 N2 -173.37(18) . . . . ?
C20 C18 C8 C9 -0.4(3) . . . . ?
C20 C21 C26 C25 179.59(19) . . . . ?
C20 C21 C22 C23 179.7(2) . . . . ?
C12 C13 C14 C15 0.0(3) . . . . ?
C16 C15 C14 C13 -1.2(3) . . . . ?
C11 C12 C13 C14 1.8(3) . . . . ?
C11 C16 C15 C14 0.6(3) . . . . ?
C4 C5 C6 C7 1.7(3) . . . . ?
C6 C5 C4 C3 -0.6(3) . . . . ?
C26 C21 C20 O3 -150.7(2) . . . . ?
C26 C21 C20 C18 31.5(3) . . . . ?
C26 C21 C22 C23 -1.3(3) . . . . ?
C26 C25 C24 C23 -1.1(4) . . . . ?
C3 C2 C7 C6 -0.9(3) . . . . ?
C22 C21 C20 O3 28.2(3) . . . . ?
C22 C21 C20 C18 -149.6(2) . . . . ?
C22 C21 C26 C25 0.7(3) . . . . ?
C22 C23 C24 C25 0.4(4) . . . . ?
C13 C12 C11 C16 -2.4(3) . . . . ?
C13 C12 C11 C9 176.4(2) . . . . ?
C7 C2 C3 C4 2.0(3) . . . . ?
C15 C16 C11 C12 1.2(3) . . . . ?
C15 C16 C11 C9 -177.6(2) . . . . ?
C1 C2 C3 C4 -177.6(2) . . . . ?
C1 C2 C7 C6 178.7(2) . . . . ?
